data_1569786
loop_
_publ_author_name
'Radan, Kristian'
'Forero-Saboya, Juan'
'Ponrouch, Alexandre'
'Lozin&#x161;ek, Matic'

_publ_section_title
;
 Aqua-tri-fluorido-boron-1,3-dioxolan-2-one (1/2).
;
_journal_coeditor_code WM4182
_journal_issue 'Pt 1'
_journal_name_full IUCrData
_journal_page_first x230062
_journal_paper_doi 10.1107/S2414314623000627
_journal_volume 8
_journal_year 2023
_chemical_absolute_configuration ad
_chemical_formula_iupac '2C3 H4 O3, H2 B F3 O'
_chemical_formula_moiety '2(C3 H4 O3), B F3 H2 O'
_chemical_formula_sum 'C6 H10 B F3 O7'
_chemical_formula_weight 261.95
_chemical_name_systematic
;
Aquatrifluoridoboron--1,3-dioxolan-2-one (1/2)
;
_space_group_crystal_system orthorhombic
_space_group_IT_number 19
_space_group_name_Hall 'P 2ac 2ab'
_space_group_name_H-M_alt 'P 21 21 21'
_atom_sites_solution_hydrogens difmap
_atom_sites_solution_primary dual
_audit_creation_method
;
Olex2 1.5
(compiled 2022.04.07 svn.rca3783a0 for OlexSys, GUI svn.r6498)
;
_cell_angle_alpha 90
_cell_angle_beta 90
_cell_angle_gamma 90
_cell_formula_units_Z 4
_cell_length_a 5.44197(4)
_cell_length_b 13.09134(8)
_cell_length_c 14.36102(9)
_cell_measurement_reflns_used 24984
_cell_measurement_temperature 150.00(10)
_cell_measurement_theta_max 75.4840
_cell_measurement_theta_min 4.5540
_cell_volume 1023.118(12)
_computing_cell_refinement
;
CrysAlisPro (Rigaku OD, 2022)
;
_computing_data_collection
;
CrysAlisPro (Rigaku OD, 2022)
;
_computing_data_reduction
;
CrysAlisPro (Rigaku OD, 2022)
;
_computing_molecular_graphics
;
Olex2 (Dolomanov <i>et al.</i>,  2009), DIAMOND (Brandenburg,
2005)
;
_computing_publication_material
;
publCIF (Westrip, 2010)
;
_computing_structure_refinement
;
SHELXL (Sheldrick, 2015b)
;
_computing_structure_solution
;
<i>SHELXT</i> (Sheldrick, 2015a)
;
_diffrn_ambient_temperature 150.00(10)
_diffrn_detector 'Hybrid Pixel Array Detector'
_diffrn_detector_area_resol_mean 13.3333
_diffrn_measured_fraction_theta_full 1.000
_diffrn_measured_fraction_theta_max 1.000
_diffrn_measurement_device 'four-circle diffractometer'
_diffrn_measurement_device_type 'XtaLAB Synergy, Dualflex, Eiger2 R CdTe 1M'
_diffrn_measurement_method '\w scans'
_diffrn_radiation_monochromator mirror
_diffrn_radiation_probe x-ray
_diffrn_radiation_type 'Cu K\a'
_diffrn_radiation_wavelength 1.54184
_diffrn_reflns_av_R_equivalents 0.0379
_diffrn_reflns_av_unetI/netI 0.0117
_diffrn_reflns_limit_h_max 6
_diffrn_reflns_limit_h_min -6
_diffrn_reflns_limit_k_max 16
_diffrn_reflns_limit_k_min -15
_diffrn_reflns_limit_l_max 18
_diffrn_reflns_limit_l_min -18
_diffrn_reflns_number 34542
_diffrn_reflns_theta_full 67.684
_diffrn_reflns_theta_max 76.108
_diffrn_reflns_theta_min 4.570
_diffrn_source 'micro-focus sealed X-ray tube'
_exptl_absorpt_coefficient_mu 1.646
_exptl_absorpt_correction_T_max 1.000
_exptl_absorpt_correction_T_min 0.663
_exptl_absorpt_correction_type gaussian
_exptl_absorpt_process_details
;
(<i>CrysAlisPro</i>; Rigaku OD, 2022)
;
_exptl_crystal_colour 'clear colourless'
_exptl_crystal_density_diffrn 1.701
_exptl_crystal_description plate
_exptl_crystal_F_000 536
_exptl_crystal_size_max 0.176
_exptl_crystal_size_mid 0.081
_exptl_crystal_size_min 0.048
_refine_diff_density_max 0.109
_refine_diff_density_min -0.130
_refine_ls_abs_structure_details
;
Flack <i>x</i> determined using 853 quotients
[(<i>I</i>^+^)--(<i>I</i>^--^)]/[(<i>I</i>^+^)+(<i>I</i>^--^)]
(Parsons <i>et al.</i>, 2013)
;
_refine_ls_abs_structure_Flack -0.05(3)
_refine_ls_extinction_coef 0.0035(5)
_refine_ls_extinction_expression '<i>F<i>~c~^*^ = <i>kF</i>~c~[1+0.001<i>xF</i>~c~^2^\l^3^/sin(2\q)]^--1/4^'
_refine_ls_extinction_method
;
SHELXL (Sheldrick, 2015b)
;
_refine_ls_goodness_of_fit_ref 1.038
_refine_ls_hydrogen_treatment refall
_refine_ls_matrix_type full
_refine_ls_number_parameters 195
_refine_ls_number_reflns 2134
_refine_ls_number_restraints 0
_refine_ls_restrained_S_all 1.038
_refine_ls_R_factor_all 0.0189
_refine_ls_R_factor_gt 0.0185
_refine_ls_shift/su_max 0.000
_refine_ls_shift/su_mean 0.000
_refine_ls_structure_factor_coef Fsqd
_refine_ls_weighting_details 'w=1/[\s^2^(Fo^2^)+(0.0311P)^2^+0.1146P] where P=(Fo^2^+2Fc^2^)/3'
_refine_ls_weighting_scheme calc
_refine_ls_wR_factor_gt 0.0500
_refine_ls_wR_factor_ref 0.0503
_reflns_number_gt 2100
_reflns_number_total 2134
_reflns_threshold_expression 'I > 2\s(I)'
_cod_data_source_file wm4182.cif
_cod_data_source_block I
_cod_original_cell_volume 1023.117(11)
_cod_database_code 1569786
_shelx_space_group_comment
;
The symmetry employed for this shelxl refinement is uniquely defined
by the following loop, which should always be used as a source of
symmetry information in preference to the above space-group names.
They are only intended as comments.
;
_shelx_estimated_absorpt_t_min 0.760
_shelx_estimated_absorpt_t_max 0.925

loop_
_space_group_symop_operation_xyz
'x, y, z'
'-x+1/2, -y, z+1/2'
'-x, y+1/2, -z+1/2'
'x+1/2, -y+1/2, -z'

loop_
_atom_site_type_symbol
_atom_site_label
_atom_site_fract_x
_atom_site_fract_y
_atom_site_fract_z
_atom_site_U_iso_or_equiv
_atom_site_adp_type
_atom_site_calc_flag
_atom_site_occupancy
_atom_site_disorder_assembly
_atom_site_disorder_group
F F1 0.05387(16) 0.46158(7) 0.69151(6) 0.0345(2) Uani d 1 . .
F F2 0.31541(19) 0.57475(6) 0.75716(6) 0.0347(2) Uani d 1 . .
F F3 0.35784(17) 0.40399(6) 0.78723(6) 0.0320(2) Uani d 1 . .
O O1 0.4683(2) 0.46651(8) 0.64281(7) 0.0283(2) Uani d 1 . .
H H1A 0.518(5) 0.404(2) 0.6252(19) 0.071(8) Uiso d 1 . .
H H1B 0.432(5) 0.5005(19) 0.5968(17) 0.052(6) Uiso d 1 . .
O O2 0.6234(2) 0.29312(8) 0.58425(7) 0.0312(2) Uani d 1 . .
O O3 0.29867(18) 0.19871(7) 0.62526(7) 0.0266(2) Uani d 1 . .
O O4 0.59130(18) 0.13169(7) 0.53775(7) 0.0255(2) Uani d 1 . .
C C1 0.5104(2) 0.21312(10) 0.58256(9) 0.0232(3) Uani d 1 . .
C C2 0.2189(3) 0.09379(11) 0.61128(10) 0.0267(3) Uani d 1 . .
H H2A 0.062(4) 0.0949(14) 0.5867(13) 0.033(5) Uiso d 1 . .
H H2B 0.220(3) 0.0629(13) 0.6729(12) 0.025(4) Uiso d 1 . .
C C3 0.4125(3) 0.04997(10) 0.54606(10) 0.0249(3) Uani d 1 . .
H H3A 0.349(4) 0.0354(14) 0.4844(13) 0.031(4) Uiso d 1 . .
H H3B 0.497(4) -0.0097(15) 0.5697(12) 0.030(5) Uiso d 1 . .
B B1 0.2884(3) 0.47702(12) 0.72354(11) 0.0252(3) Uani d 1 . .
O O5 0.3601(2) 0.59963(8) 0.51501(8) 0.0359(3) Uani d 1 . .
O O6 0.60783(19) 0.63618(7) 0.39559(7) 0.0280(2) Uani d 1 . .
O O7 0.31353(19) 0.74337(7) 0.43534(6) 0.0266(2) Uani d 1 . .
C C4 0.4246(3) 0.65572(10) 0.45246(9) 0.0240(3) Uani d 1 . .
C C5 0.6409(3) 0.72193(11) 0.33235(10) 0.0305(3) Uani d 1 . .
H H5B 0.793(4) 0.7521(16) 0.3486(14) 0.040(5) Uiso d 1 . .
H H5A 0.649(4) 0.6923(14) 0.2694(14) 0.038(5) Uiso d 1 . .
C C6 0.4207(3) 0.78959(11) 0.35281(10) 0.0291(3) Uani d 1 . .
H H6B 0.470(3) 0.8616(15) 0.3687(13) 0.032(4) Uiso d 1 . .
H H6A 0.296(4) 0.7853(15) 0.3028(14) 0.040(5) Uiso d 1 . .

loop_
_atom_site_aniso_label
_atom_site_aniso_U_11
_atom_site_aniso_U_22
_atom_site_aniso_U_33
_atom_site_aniso_U_12
_atom_site_aniso_U_13
_atom_site_aniso_U_23
F1 0.0260(4) 0.0419(5) 0.0356(4) -0.0012(4) -0.0027(3) 0.0046(4)
F2 0.0475(5) 0.0265(4) 0.0300(4) 0.0037(4) -0.0046(4) -0.0043(3)
F3 0.0379(5) 0.0309(4) 0.0273(4) 0.0026(4) -0.0013(4) 0.0085(3)
O1 0.0324(5) 0.0254(5) 0.0271(5) 0.0034(4) 0.0049(4) 0.0046(4)
O2 0.0325(5) 0.0237(4) 0.0373(5) -0.0033(4) 0.0051(5) -0.0004(4)
O3 0.0256(5) 0.0243(4) 0.0299(5) 0.0006(4) 0.0066(4) -0.0026(4)
O4 0.0236(5) 0.0243(4) 0.0285(5) 0.0008(4) 0.0043(4) -0.0025(4)
C1 0.0240(6) 0.0236(6) 0.0220(6) 0.0025(5) 0.0007(5) 0.0016(5)
C2 0.0243(7) 0.0258(6) 0.0300(7) -0.0032(5) 0.0023(6) -0.0027(5)
C3 0.0236(6) 0.0234(6) 0.0275(6) -0.0009(5) -0.0003(5) -0.0010(5)
B1 0.0282(8) 0.0253(7) 0.0220(7) 0.0020(6) -0.0007(6) 0.0015(5)
O5 0.0459(6) 0.0315(5) 0.0303(5) -0.0073(5) -0.0016(5) 0.0098(4)
O6 0.0299(5) 0.0225(4) 0.0314(5) 0.0031(4) 0.0017(4) -0.0006(4)
O7 0.0303(5) 0.0240(4) 0.0255(4) 0.0035(4) 0.0055(4) 0.0024(4)
C4 0.0278(7) 0.0212(6) 0.0229(6) -0.0023(5) -0.0024(5) 0.0002(5)
C5 0.0343(8) 0.0271(7) 0.0302(7) -0.0041(6) 0.0083(6) 0.0000(6)
C6 0.0355(8) 0.0244(7) 0.0273(6) 0.0000(6) 0.0034(6) 0.0069(5)

loop_
_atom_type_symbol
_atom_type_description
_atom_type_scat_dispersion_real
_atom_type_scat_dispersion_imag
_atom_type_scat_source
C C 0.0181 0.0091 'International Tables Vol C Tables 4.2.6.8 and 6.1.1.4'
H H 0.0000 0.0000 'International Tables Vol C Tables 4.2.6.8 and 6.1.1.4'
B B 0.0090 0.0039 'International Tables Vol C Tables 4.2.6.8 and 6.1.1.4'
F F 0.0727 0.0534 'International Tables Vol C Tables 4.2.6.8 and 6.1.1.4'
O O 0.0492 0.0322 'International Tables Vol C Tables 4.2.6.8 and 6.1.1.4'

loop_
_exptl_crystal_face_index_h
_exptl_crystal_face_index_k
_exptl_crystal_face_index_l
_exptl_crystal_face_perp_dist
0 1 2 0.0449
1 0 0 0.0201
0 -1 0 0.0951
0 -1 -2 0.0266
0 -1 2 0.0674
-1 -2 2 0.0681
0 0 1 0.0372
-2 -1 -1 0.0487
-1 1 2 0.0600
0 0 -1 0.0112
-1 -1 -2 0.0343
-2 -2 -1 0.0439
1 2 0 0.0512
-1 2 -1 0.0774
0 2 1 0.0688
-2 -1 7 0.0349

loop_
_geom_angle_atom_site_label_1
_geom_angle_atom_site_label_2
_geom_angle_atom_site_label_3
_geom_angle_site_symmetry_1
_geom_angle_site_symmetry_3
_geom_angle
_geom_angle_publ_flag
H1A O1 H1B . . 110(2) ?
B1 O1 H1A . . 119.4(18) ?
B1 O1 H1B . . 114.2(17) ?
C1 O3 C2 . . 109.38(10) ?
C1 O4 C3 . . 109.35(10) ?
O2 C1 O3 . . 123.81(12) ?
O2 C1 O4 . . 122.46(12) ?
O3 C1 O4 . . 113.73(12) ?
O3 C2 H2A . . 108.3(12) ?
O3 C2 H2B . . 105.4(10) ?
O3 C2 C3 . . 103.55(11) ?
H2A C2 H2B . . 110.9(16) ?
C3 C2 H2A . . 114.2(12) ?
C3 C2 H2B . . 113.6(11) ?
O4 C3 C2 . . 103.71(11) ?
O4 C3 H3A . . 108.0(11) ?
O4 C3 H3B . . 107.7(11) ?
C2 C3 H3A . . 112.9(12) ?
C2 C3 H3B . . 114.7(11) ?
H3A C3 H3B . . 109.3(16) ?
F1 B1 F2 . . 110.75(12) ?
F1 B1 F3 . . 112.08(13) ?
F1 B1 O1 . . 109.23(11) ?
F2 B1 F3 . . 112.57(12) ?
F2 B1 O1 . . 106.41(12) ?
F3 B1 O1 . . 105.47(11) ?
C4 O6 C5 . . 109.37(11) ?
C4 O7 C6 . . 109.27(11) ?
O5 C4 O6 . . 124.23(13) ?
O5 C4 O7 . . 122.13(14) ?
O6 C4 O7 . . 113.64(11) ?
O6 C5 H5B . . 106.1(13) ?
O6 C5 H5A . . 105.9(11) ?
O6 C5 C6 . . 103.38(11) ?
H5B C5 H5A . . 110.5(17) ?
C6 C5 H5B . . 113.6(13) ?
C6 C5 H5A . . 116.3(12) ?
O7 C6 C5 . . 103.40(11) ?
O7 C6 H6B . . 108.2(11) ?
O7 C6 H6A . . 107.1(12) ?
C5 C6 H6B . . 112.2(11) ?
C5 C6 H6A . . 111.6(11) ?
H6B C6 H6A . . 113.6(15) ?

loop_
_geom_bond_atom_site_label_1
_geom_bond_atom_site_label_2
_geom_bond_site_symmetry_2
_geom_bond_distance
_geom_bond_publ_flag
F1 B1 . 1.3718(18) ?
F2 B1 . 1.3753(17) ?
F3 B1 . 1.3760(17) ?
O1 H1A . 0.90(3) ?
O1 H1B . 0.82(3) ?
O1 B1 . 1.5236(18) ?
O2 C1 . 1.2147(17) ?
O3 C1 . 1.3187(16) ?
O3 C2 . 1.4545(16) ?
O4 C1 . 1.3208(16) ?
O4 C3 . 1.4512(17) ?
C2 H2A . 0.92(2) ?
C2 H2B . 0.972(18) ?
C2 C3 . 1.522(2) ?
C3 H3A . 0.969(19) ?
C3 H3B . 0.97(2) ?
O5 C4 . 1.2122(17) ?
O6 C4 . 1.3139(18) ?
O6 C5 . 1.4550(17) ?
O7 C4 . 1.3200(16) ?
O7 C6 . 1.4530(17) ?
C5 H5B . 0.95(2) ?
C5 H5A . 0.98(2) ?
C5 C6 . 1.519(2) ?
C6 H6B . 1.01(2) ?
C6 H6A . 0.99(2) ?

loop_
_geom_hbond_atom_site_label_D
_geom_hbond_atom_site_label_H
_geom_hbond_atom_site_label_A
_geom_hbond_site_symmetry_A
_geom_hbond_distance_DH
_geom_hbond_distance_HA
_geom_hbond_distance_DA
_geom_hbond_angle_DHA
_geom_hbond_publ_flag
O1 H1A O2 . 0.90(3) 1.67(3) 2.5637(15) 175(3) yes
O1 H1B O5 . 0.82(3) 1.79(3) 2.5985(15) 166(2) yes
C3 H3B F3 3_646 0.97(2) 2.474(19) 3.3085(16) 144.2(14) no
C6 H6B F1 4_566 1.01(2) 2.51(2) 3.3974(17) 146.4(14) no

loop_
_geom_torsion_atom_site_label_1
_geom_torsion_atom_site_label_2
_geom_torsion_atom_site_label_3
_geom_torsion_atom_site_label_4
_geom_torsion_site_symmetry_1
_geom_torsion_site_symmetry_2
_geom_torsion_site_symmetry_3
_geom_torsion_site_symmetry_4
_geom_torsion
_geom_torsion_publ_flag
O3 C2 C3 O4 . . . . 5.22(14) ?
C1 O3 C2 C3 . . . . -4.14(14) ?
C1 O4 C3 C2 . . . . -4.81(14) ?
C2 O3 C1 O2 . . . . -178.23(13) ?
C2 O3 C1 O4 . . . . 1.26(15) ?
C3 O4 C1 O2 . . . . -178.06(13) ?
C3 O4 C1 O3 . . . . 2.44(15) ?
O6 C5 C6 O7 . . . . 9.38(14) ?
C4 O6 C5 C6 . . . . -7.83(15) ?
C4 O7 C6 C5 . . . . -8.29(15) ?
C5 O6 C4 O5 . . . . -177.25(14) ?
C5 O6 C4 O7 . . . . 2.92(16) ?
C6 O7 C4 O5 . . . . -176.09(13) ?
C6 O7 C4 O6 . . . . 3.74(16) ?
